data_2016575
loop_
_publ_author_name
'Paramahamsan, Harinandini'
'Pearson, Anthony J.'
'Pinkerton, Nathalie M.'
'Pinkerton, A. Alan'

_publ_section_title
;1,5-Asymmetric induction during nucleophilic additions to
 arenetricarbonylchromium complexes:
 tricarbonyl(\h^6^-1-methyl-4-{spiro[(1<i>R</i>,2<i>S</i>)-1,7,7-trimethylbicyclo[2.2.1]heptane-3,2'-1,3-dioxolan]-2-yloxy}benzene)chromium
;
_journal_coeditor_code TR3032
_journal_issue 4
_journal_name_full 'Acta Crystallographica Section C'
_journal_page_first m147
_journal_page_last m148
_journal_paper_doi 10.1107/S0108270108004666
_journal_volume 64
_journal_year 2008
_chemical_formula_iupac '[Cr (C19 H26 O3) (C1 O1)3]'
_chemical_formula_moiety 'C22 H26 Cr O6'
_chemical_formula_sum 'C22 H26 Cr O6'
_chemical_formula_weight 438.43
_chemical_name_systematic
;
{\h^6^-1-methyl-4-{spiro[(1<i>R</i>,2<i>S</i>)-1,7,7-
trimethylbicyclo[2.2.1]heptane-3,2'-1,3-dioxolan]-2-
yloxy}benzene}tricarbonylchromium
;
_space_group_IT_number 4
_symmetry_cell_setting monoclinic
_symmetry_space_group_name_Hall 'P 2yb'
_symmetry_space_group_name_H-M 'P 1 21 1'
_atom_sites_solution_hydrogens geom
_atom_sites_solution_primary direct
_atom_sites_solution_secondary difmap
_audit_creation_method SHELXL-97
_cell_angle_alpha 90.00
_cell_angle_beta 93.026(3)
_cell_angle_gamma 90.00
_cell_formula_units_Z 2
_cell_length_a 7.9484(7)
_cell_length_b 13.6135(11)
_cell_length_c 9.5596(8)
_cell_measurement_reflns_used 1009
_cell_measurement_temperature 120.0(10)
_cell_measurement_theta_max 29.35
_cell_measurement_theta_min 3.42
_cell_volume 1032.96(15)
_computing_cell_refinement 'SAINT (Bruker, 1997)'
_computing_data_collection 'SMART (Bruker, 1997)'
_computing_data_reduction 'SAINT (Bruker, 1997)'
_computing_molecular_graphics 'SHELXTL (Sheldrick, 2000)'
_computing_publication_material 'SHELXTL (Sheldrick, 2000)'
_computing_structure_refinement 'SHELXL97 (Sheldrick, 2008)'
_computing_structure_solution 'SHELXS97 (Sheldrick, 2008)'
_diffrn_ambient_temperature 120.0(10)
_diffrn_measured_fraction_theta_full 1.000
_diffrn_measured_fraction_theta_max 0.899
_diffrn_measurement_device_type 'Bruker 6000 CCD area-detector'
_diffrn_measurement_method \w
_diffrn_radiation_monochromator graphite
_diffrn_radiation_source 'fine-focus sealed tube'
_diffrn_radiation_type MoK\a
_diffrn_radiation_wavelength 0.71073
_diffrn_reflns_av_R_equivalents 0.0261
_diffrn_reflns_av_sigmaI/netI 0.0463
_diffrn_reflns_limit_h_max 10
_diffrn_reflns_limit_h_min -8
_diffrn_reflns_limit_k_max 18
_diffrn_reflns_limit_k_min -18
_diffrn_reflns_limit_l_max 12
_diffrn_reflns_limit_l_min -12
_diffrn_reflns_number 8946
_diffrn_reflns_theta_full 26.00
_diffrn_reflns_theta_max 29.38
_diffrn_reflns_theta_min 2.13
_exptl_absorpt_coefficient_mu 0.589
_exptl_absorpt_correction_T_max 1.0000
_exptl_absorpt_correction_T_min 0.9081
_exptl_absorpt_correction_type multi-scan
_exptl_absorpt_process_details '(SADABS; Sheldrick, 1997)'
_exptl_crystal_colour orange
_exptl_crystal_density_diffrn 1.410
_exptl_crystal_density_method 'not measured'
_exptl_crystal_description plate
_exptl_crystal_F_000 460
_exptl_crystal_size_max 0.25
_exptl_crystal_size_mid 0.15
_exptl_crystal_size_min 0.05
_refine_diff_density_max 0.631
_refine_diff_density_min -0.418
_refine_ls_abs_structure_details 'Flack (1983)'
_refine_ls_abs_structure_Flack 0.041(18)
_refine_ls_extinction_method none
_refine_ls_goodness_of_fit_ref 1.095
_refine_ls_hydrogen_treatment constr
_refine_ls_matrix_type full
_refine_ls_number_parameters 263
_refine_ls_number_reflns 4556
_refine_ls_number_restraints 1
_refine_ls_restrained_S_all 1.095
_refine_ls_R_factor_all 0.0450
_refine_ls_R_factor_gt 0.0404
_refine_ls_shift/su_max 0.000
_refine_ls_shift/su_mean 0.000
_refine_ls_structure_factor_coef Fsqd
_refine_ls_weighting_details 'calc w=1/[\s^2^(Fo^2^)+(0.0446P)^2^+0.2306P] where P=(Fo^2^+2Fc^2^)/3'
_refine_ls_weighting_scheme calc
_refine_ls_wR_factor_gt 0.0886
_refine_ls_wR_factor_ref 0.0899
_reflns_number_gt 4224
_reflns_number_total 4556
_reflns_threshold_expression I>2\s(I)
_cod_data_source_file tr3032.cif
_cod_data_source_block I
_cod_original_sg_symbol_H-M 'P 21'
_cod_database_code 2016575
_cod_database_fobs_code 2016575

loop_
_symmetry_equiv_pos_as_xyz
'x, y, z'
'-x, y+1/2, -z'

loop_
_atom_site_type_symbol
_atom_site_label
_atom_site_fract_x
_atom_site_fract_y
_atom_site_fract_z
_atom_site_U_iso_or_equiv
_atom_site_adp_type
_atom_site_calc_flag
_atom_site_refinement_flags
_atom_site_occupancy
Cr Cr1 0.13080(5) 0.88233(3) 0.81395(4) 0.01414(10) Uani d . 1
O O1 0.3028(2) 1.00836(13) 1.31732(19) 0.0200(4) Uani d . 1
O O2 0.5090(2) 1.07359(13) 1.19128(18) 0.0192(4) Uani d . 1
O O3 0.4793(2) 0.92637(14) 1.01162(17) 0.0170(4) Uani d . 1
O O4 0.1579(4) 0.71595(18) 1.0176(3) 0.0516(7) Uani d . 1
O O5 -0.2383(3) 0.84936(15) 0.7649(2) 0.0295(5) Uani d . 1
O O6 0.1788(3) 0.73504(18) 0.5860(2) 0.0376(5) Uani d . 1
C C1 0.5952(4) 0.9499(2) 1.3697(3) 0.0214(6) Uani d . 1
H H1A 0.6465 1.0023 1.4317 0.026 Uiso calc R 1
C C2 0.4624(3) 0.98684(19) 1.2590(3) 0.0161(5) Uani d . 1
C C3 0.4484(3) 0.89894(18) 1.1531(2) 0.0160(5) Uani d . 1
H H3A 0.3346 0.8678 1.1562 0.019 Uiso calc R 1
C C4 0.5852(4) 0.82611(19) 1.2094(3) 0.0201(5) Uani d . 1
C C5 0.5077(4) 0.7804(2) 1.3390(3) 0.0247(6) Uani d . 1
H H5A 0.5748 0.7234 1.3739 0.030 Uiso calc R 1
H H5B 0.3905 0.7588 1.3165 0.030 Uiso calc R 1
C C6 0.5128(4) 0.8642(2) 1.4481(3) 0.0277(7) Uani d . 1
H H6A 0.5816 0.8456 1.5333 0.033 Uiso calc R 1
H H6B 0.3979 0.8817 1.4747 0.033 Uiso calc R 1
C C7 0.7218(3) 0.8951(2) 1.2784(3) 0.0223(6) Uani d . 1
C C8 0.2749(4) 1.1128(2) 1.3091(3) 0.0242(6) Uani d . 1
H H8A 0.2409 1.1395 1.3997 0.029 Uiso calc R 1
H H8B 0.1874 1.1292 1.2352 0.029 Uiso calc R 1
C C9 0.4457(4) 1.1517(2) 1.2727(3) 0.0255(6) Uani d . 1
H H9A 0.4349 1.2132 1.2176 0.031 Uiso calc R 1
H H9B 0.5189 1.1637 1.3580 0.031 Uiso calc R 1
C C10 0.6381(4) 0.7516(2) 1.1026(3) 0.0272(6) Uani d . 1
H H10A 0.5396 0.7136 1.0683 0.041 Uiso calc R 1
H H10B 0.7223 0.7071 1.1465 0.041 Uiso calc R 1
H H10C 0.6866 0.7857 1.0240 0.041 Uiso calc R 1
C C11 0.8146(4) 0.9586(2) 1.1736(3) 0.0258(6) Uani d . 1
H H11A 0.8985 0.9997 1.2246 0.039 Uiso calc R 1
H H11B 0.7333 1.0007 1.1214 0.039 Uiso calc R 1
H H11C 0.8712 0.9160 1.1082 0.039 Uiso calc R 1
C C12 0.8590(4) 0.8405(2) 1.3674(3) 0.0343(7) Uani d . 1
H H12A 0.9409 0.8880 1.4073 0.052 Uiso calc R 1
H H12B 0.9165 0.7937 1.3084 0.052 Uiso calc R 1
H H12C 0.8071 0.8050 1.4433 0.052 Uiso calc R 1
C C13 0.3491(3) 0.96221(17) 0.9300(2) 0.0147(5) Uani d . 1
C C14 0.1936(3) 0.99353(19) 0.9802(3) 0.0144(5) Uani d . 1
H H14A 0.1671 0.9795 1.0793 0.017 Uiso calc R 1
C C15 0.0668(3) 1.03020(19) 0.8860(3) 0.0178(5) Uani d . 1
H H15A -0.0481 1.0423 0.9203 0.021 Uiso calc R 1
C C16 0.0906(3) 1.03614(19) 0.7403(3) 0.0196(5) Uani d . 1
C C17 0.2434(3) 1.00178(19) 0.6923(3) 0.0187(5) Uani d . 1
H H17A 0.2534 0.9925 0.5893 0.022 Uiso calc R 1
C C18 0.3722(3) 0.96410(18) 0.7851(3) 0.0167(5) Uani d . 1
H H18A 0.4704 0.9291 0.7469 0.020 Uiso calc R 1
C C19 -0.0477(4) 1.0766(2) 0.6423(3) 0.0263(6) Uani d . 1
H H19A -0.0494 1.1484 0.6493 0.039 Uiso calc R 1
H H19B -0.1565 1.0502 0.6680 0.039 Uiso calc R 1
H H19C -0.0269 1.0575 0.5459 0.039 Uiso calc R 1
C C20 0.1477(4) 0.7792(2) 0.9392(3) 0.0265(7) Uani d . 1
C C21 -0.0951(3) 0.85939(17) 0.7862(3) 0.0194(6) Uani d . 1
C C22 0.1634(3) 0.7924(2) 0.6736(3) 0.0221(6) Uani d . 1

loop_
_atom_site_aniso_label
_atom_site_aniso_U_11
_atom_site_aniso_U_22
_atom_site_aniso_U_33
_atom_site_aniso_U_12
_atom_site_aniso_U_13
_atom_site_aniso_U_23
Cr1 0.01533(17) 0.01069(16) 0.01619(17) -0.00071(18) -0.00125(12) -0.00059(18)
O1 0.0176(9) 0.0190(9) 0.0236(9) 0.0035(7) 0.0046(7) -0.0018(8)
O2 0.0218(10) 0.0146(8) 0.0216(9) 0.0016(7) 0.0038(7) 0.0007(7)
O3 0.0145(8) 0.0239(9) 0.0124(8) 0.0021(7) -0.0009(7) 0.0008(7)
O4 0.0699(19) 0.0302(13) 0.0521(15) -0.0192(13) -0.0225(13) 0.0196(12)
O5 0.0203(10) 0.0308(11) 0.0372(11) -0.0052(8) -0.0007(8) 0.0010(9)
O6 0.0328(12) 0.0371(12) 0.0423(13) 0.0038(10) -0.0027(10) -0.0219(11)
C1 0.0256(14) 0.0246(14) 0.0136(12) 0.0050(11) -0.0028(10) -0.0022(10)
C2 0.0183(12) 0.0155(11) 0.0145(11) 0.0004(10) 0.0017(9) -0.0018(10)
C3 0.0178(11) 0.0172(15) 0.0130(10) 0.0003(10) 0.0018(8) -0.0004(9)
C4 0.0267(14) 0.0167(13) 0.0170(12) 0.0046(11) 0.0009(10) 0.0024(10)
C5 0.0323(16) 0.0227(14) 0.0193(13) 0.0082(12) 0.0029(12) 0.0042(12)
C6 0.0371(15) 0.0276(18) 0.0186(12) 0.0113(12) 0.0024(11) 0.0038(11)
C7 0.0222(12) 0.0238(16) 0.0204(11) 0.0055(12) -0.0031(9) -0.0041(12)
C8 0.0283(15) 0.0182(13) 0.0262(14) 0.0049(11) 0.0030(12) -0.0034(11)
C9 0.0275(15) 0.0164(13) 0.0325(15) 0.0029(11) -0.0002(12) -0.0037(12)
C10 0.0342(16) 0.0232(14) 0.0240(13) 0.0102(12) 0.0007(12) 0.0012(11)
C11 0.0144(13) 0.0301(15) 0.0326(15) 0.0009(11) -0.0007(11) -0.0031(12)
C12 0.0299(17) 0.0372(16) 0.0344(16) 0.0131(14) -0.0125(13) -0.0005(14)
C13 0.0177(12) 0.0113(11) 0.0148(11) -0.0006(9) -0.0011(9) -0.0010(9)
C14 0.0158(13) 0.0137(12) 0.0136(12) -0.0018(10) -0.0007(9) -0.0006(10)
C15 0.0139(12) 0.0128(11) 0.0264(13) -0.0002(9) -0.0013(10) -0.0037(10)
C16 0.0219(13) 0.0113(11) 0.0250(13) -0.0002(10) -0.0056(10) 0.0016(10)
C17 0.0214(13) 0.0174(12) 0.0176(12) -0.0033(11) 0.0023(10) 0.0006(10)
C18 0.0173(13) 0.0154(12) 0.0177(12) 0.0001(10) 0.0024(10) 0.0005(10)
C19 0.0283(15) 0.0199(13) 0.0295(14) 0.0052(12) -0.0093(12) 0.0037(12)
C20 0.0330(17) 0.0211(15) 0.0245(15) -0.0073(13) -0.0072(13) 0.0042(12)
C21 0.0205(13) 0.0155(14) 0.0222(12) 0.0001(9) 0.0016(10) -0.0002(9)
C22 0.0176(13) 0.0188(13) 0.0296(14) -0.0005(11) -0.0008(11) -0.0068(12)

loop_
_atom_type_symbol
_atom_type_description
_atom_type_scat_dispersion_real
_atom_type_scat_dispersion_imag
_atom_type_scat_source
C C 0.0033 0.0016 'International Tables Vol C Tables 4.2.6.8 and 6.1.1.4'
H H 0.0000 0.0000 'International Tables Vol C Tables 4.2.6.8 and 6.1.1.4'
O O 0.0106 0.0060 'International Tables Vol C Tables 4.2.6.8 and 6.1.1.4'
Cr Cr 0.3209 0.6236 'International Tables Vol C Tables 4.2.6.8 and 6.1.1.4'

loop_
_geom_angle_atom_site_label_1
_geom_angle_atom_site_label_2
_geom_angle_atom_site_label_3
_geom_angle
C21 Cr1 C20 90.08(13)
C21 Cr1 C22 87.45(12)
C20 Cr1 C22 87.64(14)
C21 Cr1 C15 87.72(10)
C20 Cr1 C15 120.25(12)
C22 Cr1 C15 151.68(12)
C21 Cr1 C17 118.05(11)
C20 Cr1 C17 151.82(12)
C22 Cr1 C17 91.68(11)
C15 Cr1 C17 66.33(10)
C21 Cr1 C16 89.50(10)
C20 Cr1 C16 157.64(12)
C22 Cr1 C16 114.67(11)
C15 Cr1 C16 37.40(10)
C17 Cr1 C16 36.78(10)
C21 Cr1 C14 113.59(10)
C20 Cr1 C14 92.76(11)
C22 Cr1 C14 158.95(11)
C15 Cr1 C14 37.03(9)
C17 Cr1 C14 78.15(9)
C16 Cr1 C14 67.07(9)
C21 Cr1 C18 154.84(10)
C20 Cr1 C18 115.03(12)
C22 Cr1 C18 94.94(11)
C15 Cr1 C18 78.34(9)
C17 Cr1 C18 36.96(10)
C16 Cr1 C18 66.73(10)
C14 Cr1 C18 65.87(9)
C21 Cr1 C13 150.08(10)
C20 Cr1 C13 91.13(11)
C22 Cr1 C13 122.47(11)
C15 Cr1 C13 66.04(9)
C17 Cr1 C13 65.67(9)
C16 Cr1 C13 78.39(9)
C14 Cr1 C13 36.49(9)
C18 Cr1 C13 36.16(9)
C8 O1 C2 108.4(2)
C2 O2 C9 105.45(19)
C13 O3 C3 118.21(18)
C2 C1 C6 106.6(2)
C2 C1 C7 102.2(2)
C6 C1 C7 102.2(2)
C2 C1 H1A 114.8
C6 C1 H1A 114.8
C7 C1 H1A 114.8
O2 C2 O1 105.4(2)
O2 C2 C1 113.8(2)
O1 C2 C1 112.7(2)
O2 C2 C3 110.83(19)
O1 C2 C3 111.8(2)
C1 C2 C3 102.6(2)
O3 C3 C4 109.99(19)
O3 C3 C2 113.6(2)
C4 C3 C2 103.87(19)
O3 C3 H3A 109.8
C4 C3 H3A 109.8
C2 C3 H3A 109.8
C10 C4 C5 114.1(2)
C10 C4 C3 114.2(2)
C5 C4 C3 103.6(2)
C10 C4 C7 118.5(2)
C5 C4 C7 101.6(2)
C3 C4 C7 102.9(2)
C4 C5 C6 104.3(2)
C4 C5 H5A 110.9
C6 C5 H5A 110.9
C4 C5 H5B 110.9
C6 C5 H5B 110.9
H5A C5 H5B 108.9
C5 C6 C1 103.1(2)
C5 C6 H6A 111.2
C1 C6 H6A 111.2
C5 C6 H6B 111.2
C1 C6 H6B 111.2
H6A C6 H6B 109.1
C12 C7 C11 106.3(2)
C12 C7 C4 113.7(3)
C11 C7 C4 114.2(2)
C12 C7 C1 112.4(2)
C11 C7 C1 116.1(2)
C4 C7 C1 94.0(2)
O1 C8 C9 102.7(2)
O1 C8 H8A 111.2
C9 C8 H8A 111.2
O1 C8 H8B 111.2
C9 C8 H8B 111.2
H8A C8 H8B 109.1
O2 C9 C8 102.2(2)
O2 C9 H9A 111.3
C8 C9 H9A 111.3
O2 C9 H9B 111.3
C8 C9 H9B 111.3
H9A C9 H9B 109.2
C4 C10 H10A 109.5
C4 C10 H10B 109.5
H10A C10 H10B 109.5
C4 C10 H10C 109.5
H10A C10 H10C 109.5
H10B C10 H10C 109.5
C7 C11 H11A 109.5
C7 C11 H11B 109.5
H11A C11 H11B 109.5
C7 C11 H11C 109.5
H11A C11 H11C 109.5
H11B C11 H11C 109.5
C7 C12 H12A 109.5
C7 C12 H12B 109.5
H12A C12 H12B 109.5
C7 C12 H12C 109.5
H12A C12 H12C 109.5
H12B C12 H12C 109.5
O3 C13 C18 116.0(2)
O3 C13 C14 124.6(2)
C18 C13 C14 119.3(2)
O3 C13 Cr1 130.25(17)
C18 C13 Cr1 70.50(14)
C14 C13 Cr1 69.72(14)
C15 C14 C13 119.9(2)
C15 C14 Cr1 70.10(14)
C13 C14 Cr1 73.79(14)
C15 C14 H14A 119.7
C13 C14 H14A 119.7
Cr1 C14 H14A 119.7
C14 C15 C16 121.4(2)
C14 C15 Cr1 72.87(15)
C16 C15 Cr1 72.48(15)
C14 C15 H15A 119.0
C16 C15 H15A 119.0
Cr1 C15 H15A 119.0
C17 C16 C15 117.7(2)
C17 C16 C19 122.3(2)
C15 C16 C19 120.0(2)
C17 C16 Cr1 71.17(15)
C15 C16 Cr1 70.13(14)
C19 C16 Cr1 128.82(19)
C16 C17 C18 121.8(2)
C16 C17 Cr1 72.04(15)
C18 C17 Cr1 72.76(15)
C16 C17 H17A 118.7
C18 C17 H17A 118.7
Cr1 C17 H17A 118.7
C13 C18 C17 119.7(2)
C13 C18 Cr1 73.35(14)
C17 C18 Cr1 70.28(15)
C13 C18 H18A 119.7
C17 C18 H18A 119.7
Cr1 C18 H18A 119.7
C16 C19 H19A 109.5
C16 C19 H19B 109.5
H19A C19 H19B 109.5
C16 C19 H19C 109.5
H19A C19 H19C 109.5
H19B C19 H19C 109.5
O4 C20 Cr1 179.4(3)
O5 C21 Cr1 176.5(2)
O6 C22 Cr1 177.9(2)

loop_
_geom_bond_atom_site_label_1
_geom_bond_atom_site_label_2
_geom_bond_distance
Cr1 C21 1.828(3)
Cr1 C20 1.845(3)
Cr1 C22 1.845(3)
Cr1 C15 2.196(3)
Cr1 C17 2.216(3)
Cr1 C16 2.227(3)
Cr1 C14 2.232(3)
Cr1 C18 2.248(3)
Cr1 C13 2.285(3)
O1 C8 1.441(3)
O1 C2 1.443(3)
O2 C2 1.406(3)
O2 C9 1.425(3)
O3 C13 1.354(3)
O3 C3 1.436(3)
O4 C20 1.142(4)
O5 C21 1.154(3)
O6 C22 1.155(3)
C1 C2 1.539(4)
C1 C6 1.551(4)
C1 C7 1.557(4)
C1 H1A 1.0000
C2 C3 1.568(3)
C3 C4 1.547(4)
C3 H3A 1.0000
C4 C10 1.514(4)
C4 C5 1.543(4)
C4 C7 1.556(4)
C5 C6 1.544(4)
C5 H5A 0.9900
C5 H5B 0.9900
C6 H6A 0.9900
C6 H6B 0.9900
C7 C12 1.539(4)
C7 C11 1.541(4)
C8 C9 1.515(4)
C8 H8A 0.9900
C8 H8B 0.9900
C9 H9A 0.9900
C9 H9B 0.9900
C10 H10A 0.9800
C10 H10B 0.9800
C10 H10C 0.9800
C11 H11A 0.9800
C11 H11B 0.9800
C11 H11C 0.9800
C12 H12A 0.9800
C12 H12B 0.9800
C12 H12C 0.9800
C13 C18 1.407(3)
C13 C14 1.415(4)
C14 C15 1.407(4)
C14 H14A 1.0000
C15 C16 1.418(4)
C15 H15A 1.0000
C16 C17 1.402(4)
C16 C19 1.510(4)
C17 C18 1.415(4)
C17 H17A 1.0000
C18 H18A 1.0000
C19 H19A 0.9800
C19 H19B 0.9800
C19 H19C 0.9800
